data_7232902
loop_
_publ_author_name
'Zhu, Ning'
'Wang, Guo'
'Lin, Sen'
'Li, Zhong-Feng'
'Xin, Xiu-Lan'
'Yang, Yu-Ping'
'Liu, Min'
'Jin, Qiong-Hua'

_publ_section_title
;
 New discovery in crystallography: correlation of terahertz time-domain
 spectra with crystal structures and photoluminescence properties of
 mononuclear/binuclear diimine--Cu(i)-phosphine complexes
;
_journal_issue 29
_journal_name_full CrystEngComm
_journal_page_first 4275
_journal_paper_doi 10.1039/C9CE00729F
_journal_volume 21
_journal_year 2019
_chemical_formula_sum 'C80 H60 Cu2 F6 N8 O6 P4 S2'
_chemical_formula_weight 1658.44
_space_group_IT_number 15
_space_group_name_Hall '-C 2yc'
_space_group_name_H-M_alt 'C 1 2/c 1'
_symmetry_cell_setting monoclinic
_symmetry_space_group_name_Hall '-C 2yc'
_symmetry_space_group_name_H-M 'C 1 2/c 1'
_atom_sites_solution_hydrogens geom
_atom_sites_solution_primary direct
_atom_sites_solution_secondary difmap
_audit_creation_method SHELXL-97
_audit_update_record
;
2019-04-29 deposited with the CCDC.    2019-06-13 downloaded from the CCDC.
;
_cell_angle_alpha 90.00
_cell_angle_beta 101.248(3)
_cell_angle_gamma 90.00
_cell_formula_units_Z 4
_cell_length_a 13.0082(12)
_cell_length_b 23.906(2)
_cell_length_c 26.452(3)
_cell_measurement_reflns_used 3308
_cell_measurement_temperature 298(2)
_cell_measurement_theta_max 21.415
_cell_measurement_theta_min 2.182
_cell_volume 8067.9(14)
_computing_cell_refinement 'Bruker SMART'
_computing_data_collection 'Bruker SMART'
_computing_data_reduction 'Bruker SAINT'
_computing_molecular_graphics 'Bruker SHELXTL'
_computing_publication_material 'Bruker SHELXTL'
_computing_structure_refinement 'SHELXL-97 (Sheldrick, 1997)'
_computing_structure_solution 'SHELXS-97 (Sheldrick, 1990)'
_diffrn_ambient_temperature 298(2)
_diffrn_measured_fraction_theta_full 0.999
_diffrn_measured_fraction_theta_max 0.999
_diffrn_measurement_device_type 'CCD area detector'
_diffrn_measurement_method 'phi and omega scans'
_diffrn_radiation_monochromator graphite
_diffrn_radiation_source 'fine-focus sealed tube'
_diffrn_radiation_type MoK\a
_diffrn_radiation_wavelength 0.71073
_diffrn_reflns_av_R_equivalents 0.0575
_diffrn_reflns_av_sigmaI/netI 0.0843
_diffrn_reflns_limit_h_max 15
_diffrn_reflns_limit_h_min -15
_diffrn_reflns_limit_k_max 20
_diffrn_reflns_limit_k_min -28
_diffrn_reflns_limit_l_max 31
_diffrn_reflns_limit_l_min -30
_diffrn_reflns_number 20331
_diffrn_reflns_theta_full 25.02
_diffrn_reflns_theta_max 25.02
_diffrn_reflns_theta_min 2.18
_exptl_absorpt_coefficient_mu 0.728
_exptl_absorpt_correction_T_max 0.8801
_exptl_absorpt_correction_T_min 0.8005
_exptl_absorpt_correction_type multi-scan
_exptl_absorpt_process_details sadabs
_exptl_crystal_colour yellow
_exptl_crystal_density_diffrn 1.365
_exptl_crystal_density_method 'not measured'
_exptl_crystal_description block
_exptl_crystal_F_000 3392
_exptl_crystal_size_max 0.32
_exptl_crystal_size_mid 0.25
_exptl_crystal_size_min 0.18
_platon_squeeze_details
;
;
_refine_diff_density_max 0.915
_refine_diff_density_min -0.331
_refine_diff_density_rms 0.077
_refine_ls_extinction_method none
_refine_ls_goodness_of_fit_ref 1.097
_refine_ls_hydrogen_treatment mixed
_refine_ls_matrix_type full
_refine_ls_number_parameters 560
_refine_ls_number_reflns 7114
_refine_ls_number_restraints 0
_refine_ls_restrained_S_all 1.097
_refine_ls_R_factor_all 0.1116
_refine_ls_R_factor_gt 0.0569
_refine_ls_shift/su_max 0.001
_refine_ls_shift/su_mean 0.000
_refine_ls_structure_factor_coef Fsqd
_refine_ls_weighting_details 'calc w=1/[\s^2^(Fo^2^)+(0.0587P)^2^+0.0000P] where P=(Fo^2^+2Fc^2^)/3'
_refine_ls_weighting_scheme calc
_refine_ls_wR_factor_gt 0.1328
_refine_ls_wR_factor_ref 0.1477
_reflns_number_gt 3766
_reflns_number_total 7114
_reflns_threshold_expression >2sigma(I)
_cod_data_source_file c9ce00729f2.cif
_cod_data_source_block 160329d
_cod_depositor_comments
;
The following automatic conversions were performed:

'_symmetry_cell_setting' value 'Monoclinic' changed to 'monoclinic'
according to
/home/data/users/saulius/crontab/automatic-downloads/rss-feeds/RSC/lib/dictionaries/cif_core.dic
dictionary named 'cif_core.dic' version 2.4.2 from 2011-04-26.

Automatic conversion script
Id: cif_fix_values 4973 2017-02-22 13:04:09Z antanas 

 Adding full bibliography for 7232899--7232908.cif.
;
_cod_original_cell_volume 8068.2(13)
_cod_original_sg_symbol_H-M C2/c
_cod_database_code 7232902

loop_
_symmetry_equiv_pos_as_xyz
'x, y, z'
'-x, y, -z+1/2'
'x+1/2, y+1/2, z'
'-x+1/2, y+1/2, -z+1/2'
'-x, -y, -z'
'x, -y, z-1/2'
'-x+1/2, -y+1/2, -z'
'x+1/2, -y+1/2, z-1/2'

loop_
_atom_site_label
_atom_site_type_symbol
_atom_site_fract_x
_atom_site_fract_y
_atom_site_fract_z
_atom_site_U_iso_or_equiv
_atom_site_adp_type
_atom_site_occupancy
_atom_site_symmetry_multiplicity
_atom_site_calc_flag
_atom_site_refinement_flags
_atom_site_disorder_assembly
_atom_site_disorder_group
Cu1 Cu 0.50571(4) 0.56279(2) 0.56831(2) 0.0407(2) Uani 1 1 d . . .
P1 P 0.35662(9) 0.56247(5) 0.50749(4) 0.0372(3) Uani 1 1 d . . .
P2 P 0.67204(10) 0.54065(5) 0.56842(5) 0.0393(3) Uani 1 1 d . . .
S1 S 0.2413(17) 0.3799(10) 0.6305(11) 0.097(5) Uani 0.64(2) 1 d P A 1
F1 F 0.1224(11) 0.4635(4) 0.6393(7) 0.129(5) Uani 0.64(2) 1 d P A 1
F2 F 0.061(4) 0.409(2) 0.576(2) 0.167(19) Uani 0.64(2) 1 d P A 1
F3 F 0.0592(12) 0.3836(3) 0.6543(7) 0.134(5) Uani 0.64(2) 1 d P A 1
S1' S 0.207(3) 0.3877(17) 0.6255(18) 0.092(9) Uani 0.36(2) 1 d P A 2
F1' F 0.0660(19) 0.3926(11) 0.5413(11) 0.142(8) Uani 0.36(2) 1 d P A 2
F2' F 0.0026(16) 0.3852(6) 0.6089(13) 0.116(9) Uani 0.36(2) 1 d P A 2
F3' F 0.0662(15) 0.4628(7) 0.5927(12) 0.115(8) Uani 0.36(2) 1 d P A 2
N1 N 0.4487(3) 0.55813(16) 0.63669(14) 0.0414(9) Uani 1 1 d . . .
N2 N 0.5032(3) 0.64836(15) 0.58794(14) 0.0405(10) Uani 1 1 d . . .
N3 N 0.3322(3) 0.6753(2) 0.76288(16) 0.0627(12) Uani 1 1 d . . .
N4 N 0.3842(3) 0.76984(18) 0.71017(17) 0.0623(12) Uani 1 1 d . . .
O1 O 0.290(11) 0.415(5) 0.598(4) 0.099(19) Uani 0.64(2) 1 d P A 1
O2 O 0.2826(14) 0.3852(5) 0.6850(4) 0.110(4) Uani 0.64(2) 1 d P A 1
O3 O 0.213(6) 0.322(2) 0.619(2) 0.109(8) Uani 0.64(2) 1 d P A 1
O1' O 0.28(2) 0.421(9) 0.602(8) 0.10(3) Uani 0.36(2) 1 d P A 2
O2' O 0.207(2) 0.4020(11) 0.6782(10) 0.122(10) Uani 0.36(2) 1 d P A 2
O3' O 0.218(10) 0.332(4) 0.604(4) 0.111(15) Uani 0.36(2) 1 d P A 2
C1 C 0.4174(4) 0.5138(2) 0.65879(19) 0.0521(13) Uani 1 1 d . . .
H1 H 0.4271 0.4789 0.6449 0.062 Uiso 1 1 calc R . .
C2 C 0.3709(5) 0.5161(2) 0.7015(2) 0.0682(17) Uani 1 1 d . . .
H2 H 0.3502 0.4834 0.7156 0.082 Uiso 1 1 calc R . .
C3 C 0.3557(4) 0.5664(2) 0.7228(2) 0.0643(15) Uani 1 1 d . . .
H3 H 0.3260 0.5686 0.7520 0.077 Uiso 1 1 calc R . .
C4 C 0.3856(4) 0.6146(2) 0.69986(17) 0.0424(12) Uani 1 1 d . . .
C5 C 0.4319(3) 0.60881(19) 0.65710(16) 0.0362(11) Uani 1 1 d . . .
C6 C 0.4599(3) 0.65756(18) 0.63032(17) 0.0385(11) Uani 1 1 d . . .
C7 C 0.4416(4) 0.7114(2) 0.64735(18) 0.0458(12) Uani 1 1 d . . .
C8 C 0.4686(4) 0.7569(2) 0.6201(2) 0.0573(14) Uani 1 1 d . . .
H8 H 0.4589 0.7932 0.6308 0.069 Uiso 1 1 calc R . .
C9 C 0.5101(4) 0.7472(2) 0.5768(2) 0.0633(16) Uani 1 1 d . . .
H9 H 0.5261 0.7770 0.5571 0.076 Uiso 1 1 calc R . .
C10 C 0.5275(4) 0.6933(2) 0.56298(19) 0.0526(14) Uani 1 1 d . . .
H10 H 0.5582 0.6878 0.5344 0.063 Uiso 1 1 calc R . .
C11 C 0.3708(4) 0.6703(2) 0.71927(17) 0.0445(12) Uani 1 1 d . . .
C12 C 0.3973(4) 0.7172(2) 0.69382(18) 0.0442(12) Uani 1 1 d . . .
C13 C 0.3209(4) 0.7267(3) 0.7782(2) 0.0722(18) Uani 1 1 d . . .
H13 H 0.2948 0.7316 0.8082 0.087 Uiso 1 1 calc R . .
C14 C 0.3447(5) 0.7736(3) 0.7532(2) 0.0748(18) Uani 1 1 d . . .
H14 H 0.3332 0.8087 0.7662 0.090 Uiso 1 1 calc R . .
C15 C 0.2858(3) 0.49835(18) 0.48386(16) 0.0413(12) Uani 1 1 d . . .
H15A H 0.2125 0.5081 0.4723 0.050 Uiso 1 1 calc R . .
H15B H 0.2896 0.4731 0.5129 0.050 Uiso 1 1 calc R . .
C16 C 0.2578(4) 0.5990(2) 0.53589(18) 0.0455(12) Uani 1 1 d . . .
C17 C 0.2503(4) 0.6571(2) 0.5345(2) 0.0605(15) Uani 1 1 d . . .
H17 H 0.2916 0.6776 0.5162 0.073 Uiso 1 1 calc R . .
C18 C 0.1827(5) 0.6844(3) 0.5598(3) 0.083(2) Uani 1 1 d . . .
H18 H 0.1765 0.7231 0.5575 0.100 Uiso 1 1 calc R . .
C19 C 0.1240(6) 0.6551(4) 0.5887(3) 0.117(3) Uani 1 1 d . . .
H19 H 0.0793 0.6740 0.6063 0.141 Uiso 1 1 calc R . .
C20 C 0.1314(5) 0.5986(3) 0.5914(3) 0.104(3) Uani 1 1 d . . .
H20 H 0.0913 0.5786 0.6107 0.125 Uiso 1 1 calc R . .
C21 C 0.1991(4) 0.5703(2) 0.5652(2) 0.0694(17) Uani 1 1 d . . .
H21 H 0.2045 0.5316 0.5676 0.083 Uiso 1 1 calc R . .
C22 C 0.3647(4) 0.60429(18) 0.45098(18) 0.0446(12) Uani 1 1 d . . .
C23 C 0.2773(5) 0.6280(2) 0.4199(2) 0.0645(16) Uani 1 1 d . . .
H23 H 0.2107 0.6210 0.4263 0.077 Uiso 1 1 calc R . .
C24 C 0.2901(6) 0.6619(2) 0.3796(2) 0.086(2) Uani 1 1 d . . .
H24 H 0.2318 0.6782 0.3589 0.103 Uiso 1 1 calc R . .
C25 C 0.3867(8) 0.6717(3) 0.3698(3) 0.102(3) Uani 1 1 d . . .
H25 H 0.3940 0.6944 0.3421 0.122 Uiso 1 1 calc R . .
C26 C 0.4747(6) 0.6485(3) 0.4001(3) 0.083(2) Uani 1 1 d . . .
H26 H 0.5410 0.6560 0.3935 0.100 Uiso 1 1 calc R . .
C27 C 0.4631(4) 0.6144(2) 0.4403(2) 0.0585(15) Uani 1 1 d . . .
H27 H 0.5217 0.5979 0.4605 0.070 Uiso 1 1 calc R . .
C28 C 0.7437(3) 0.6064(2) 0.5680(2) 0.0470(13) Uani 1 1 d . . .
C29 C 0.7594(4) 0.6303(2) 0.5230(2) 0.0637(16) Uani 1 1 d . . .
H29 H 0.7387 0.6111 0.4921 0.076 Uiso 1 1 calc R . .
C30 C 0.8056(5) 0.6827(3) 0.5226(3) 0.086(2) Uani 1 1 d . . .
H30 H 0.8147 0.6988 0.4918 0.103 Uiso 1 1 calc R . .
C31 C 0.8373(5) 0.7101(3) 0.5683(3) 0.097(2) Uani 1 1 d . . .
H31 H 0.8705 0.7446 0.5688 0.117 Uiso 1 1 calc R . .
C32 C 0.8211(5) 0.6876(3) 0.6129(3) 0.082(2) Uani 1 1 d . . .
H32 H 0.8425 0.7068 0.6437 0.098 Uiso 1 1 calc R . .
C33 C 0.7738(4) 0.6371(2) 0.6129(2) 0.0668(16) Uani 1 1 d . . .
H33 H 0.7611 0.6227 0.6438 0.080 Uiso 1 1 calc R . .
C34 C 0.7428(4) 0.5054(2) 0.62577(19) 0.0474(12) Uani 1 1 d . . .
C35 C 0.8502(5) 0.5068(3) 0.6386(2) 0.0748(17) Uani 1 1 d . . .
H35 H 0.8883 0.5264 0.6181 0.090 Uiso 1 1 calc R . .
C36 C 0.9016(5) 0.4788(3) 0.6820(3) 0.099(2) Uani 1 1 d . . .
H36 H 0.9744 0.4796 0.6903 0.119 Uiso 1 1 calc R . .
C37 C 0.8482(6) 0.4506(3) 0.7123(2) 0.092(2) Uani 1 1 d . . .
H37 H 0.8839 0.4317 0.7412 0.110 Uiso 1 1 calc R . .
C38 C 0.7406(6) 0.4496(2) 0.7003(2) 0.0693(17) Uani 1 1 d . . .
H38 H 0.7030 0.4300 0.7210 0.083 Uiso 1 1 calc R . .
C39 C 0.6897(4) 0.4773(2) 0.65816(19) 0.0518(13) Uani 1 1 d . . .
H39 H 0.6168 0.4772 0.6509 0.062 Uiso 1 1 calc R . .
C40 C 0.116(3) 0.4110(11) 0.6245(12) 0.109(8) Uani 0.64(2) 1 d P A 1
C40' C 0.082(10) 0.408(5) 0.591(7) 0.11(3) Uani 0.36(2) 1 d P A 2

loop_
_atom_site_aniso_label
_atom_site_aniso_U_11
_atom_site_aniso_U_22
_atom_site_aniso_U_33
_atom_site_aniso_U_23
_atom_site_aniso_U_13
_atom_site_aniso_U_12
Cu1 0.0441(4) 0.0419(4) 0.0362(4) -0.0035(3) 0.0083(3) 0.0015(3)
P1 0.0400(7) 0.0381(7) 0.0340(7) -0.0041(6) 0.0080(6) 0.0048(6)
P2 0.0421(8) 0.0415(7) 0.0344(7) -0.0054(6) 0.0078(6) 0.0015(6)
S1 0.142(13) 0.070(3) 0.086(6) -0.031(3) 0.043(9) -0.019(7)
F1 0.166(10) 0.078(6) 0.160(13) -0.007(6) 0.078(9) -0.013(5)
F2 0.165(18) 0.18(2) 0.15(4) -0.03(2) 0.02(2) 0.023(15)
F3 0.155(10) 0.118(6) 0.147(12) -0.015(6) 0.073(10) -0.029(5)
S1' 0.119(19) 0.089(19) 0.081(12) -0.034(12) 0.050(15) -0.056(14)
F1' 0.132(13) 0.158(18) 0.14(2) -0.021(14) 0.023(14) 0.021(11)
F2' 0.111(14) 0.088(9) 0.16(2) -0.004(10) 0.067(15) -0.021(8)
F3' 0.123(13) 0.071(10) 0.16(2) -0.001(11) 0.057(14) -0.005(8)
N1 0.046(2) 0.037(2) 0.041(2) 0.0014(19) 0.0098(19) -0.0050(19)
N2 0.044(2) 0.043(2) 0.038(2) 0.0002(18) 0.014(2) -0.0062(18)
N3 0.066(3) 0.080(3) 0.044(3) -0.010(2) 0.017(2) 0.009(3)
N4 0.076(3) 0.062(3) 0.048(3) -0.011(2) 0.011(2) 0.019(2)
O1 0.12(4) 0.11(3) 0.082(12) -0.029(13) 0.053(19) -0.04(2)
O2 0.164(13) 0.092(7) 0.076(7) -0.013(5) 0.028(8) -0.013(7)
O3 0.150(14) 0.070(13) 0.11(2) -0.018(11) 0.040(15) -0.028(10)
O1' 0.12(4) 0.10(4) 0.09(5) -0.01(4) 0.05(3) -0.03(4)
O2' 0.14(2) 0.127(18) 0.110(18) -0.035(13) 0.059(19) -0.028(16)
O3' 0.13(2) 0.08(4) 0.13(5) -0.03(3) 0.04(3) -0.02(3)
C1 0.058(4) 0.050(3) 0.050(3) 0.003(3) 0.015(3) -0.001(3)
C2 0.086(4) 0.061(4) 0.067(4) 0.009(3) 0.037(4) -0.008(3)
C3 0.075(4) 0.071(4) 0.051(4) 0.004(3) 0.024(3) -0.014(3)
C4 0.041(3) 0.053(3) 0.031(3) 0.001(2) 0.004(2) -0.001(2)
C5 0.038(3) 0.040(3) 0.031(3) 0.001(2) 0.007(2) -0.002(2)
C6 0.041(3) 0.037(3) 0.037(3) -0.005(2) 0.005(2) -0.002(2)
C7 0.049(3) 0.046(3) 0.042(3) -0.004(2) 0.007(2) 0.001(2)
C8 0.070(4) 0.040(3) 0.066(4) 0.000(3) 0.024(3) -0.003(3)
C9 0.086(4) 0.042(3) 0.065(4) 0.000(3) 0.024(3) -0.014(3)
C10 0.063(4) 0.051(3) 0.049(3) -0.006(3) 0.026(3) -0.008(3)
C11 0.049(3) 0.055(3) 0.030(3) -0.007(2) 0.009(2) 0.010(2)
C12 0.044(3) 0.049(3) 0.039(3) -0.008(2) 0.007(2) 0.008(2)
C13 0.076(4) 0.103(5) 0.040(4) -0.016(4) 0.016(3) 0.022(4)
C14 0.091(5) 0.075(5) 0.057(4) -0.014(3) 0.010(4) 0.026(4)
C15 0.044(3) 0.046(3) 0.034(3) -0.005(2) 0.007(2) 0.000(2)
C16 0.042(3) 0.049(3) 0.045(3) -0.012(2) 0.009(3) 0.003(2)
C17 0.066(4) 0.061(4) 0.055(4) -0.010(3) 0.013(3) 0.018(3)
C18 0.093(5) 0.060(4) 0.098(5) -0.022(4) 0.022(4) 0.020(4)
C19 0.101(6) 0.106(7) 0.160(8) -0.046(6) 0.062(6) 0.034(5)
C20 0.103(6) 0.101(6) 0.133(7) -0.030(5) 0.085(5) -0.012(4)
C21 0.065(4) 0.068(4) 0.084(4) -0.017(3) 0.036(4) 0.005(3)
C22 0.054(3) 0.043(3) 0.037(3) -0.003(2) 0.010(3) 0.009(2)
C23 0.081(4) 0.062(4) 0.051(4) 0.002(3) 0.014(3) 0.028(3)
C24 0.141(7) 0.065(4) 0.052(4) 0.013(3) 0.020(4) 0.046(4)
C25 0.183(9) 0.068(5) 0.069(5) 0.013(4) 0.062(6) 0.020(5)
C26 0.100(6) 0.087(5) 0.072(5) 0.002(4) 0.037(4) -0.014(4)
C27 0.070(4) 0.055(4) 0.054(4) 0.000(3) 0.020(3) 0.003(3)
C28 0.036(3) 0.051(3) 0.054(4) -0.013(3) 0.009(3) -0.001(2)
C29 0.083(4) 0.049(4) 0.065(4) -0.009(3) 0.029(3) -0.014(3)
C30 0.113(6) 0.061(4) 0.098(6) -0.010(4) 0.055(5) -0.020(4)
C31 0.094(6) 0.069(5) 0.143(8) -0.031(5) 0.056(5) -0.028(4)
C32 0.082(5) 0.074(5) 0.091(5) -0.040(4) 0.017(4) -0.018(4)
C33 0.067(4) 0.066(4) 0.068(4) -0.024(3) 0.015(3) -0.012(3)
C34 0.045(3) 0.054(3) 0.041(3) -0.007(2) 0.004(3) 0.004(2)
C35 0.056(4) 0.098(5) 0.067(4) 0.014(4) 0.003(3) 0.004(3)
C36 0.068(5) 0.145(7) 0.070(5) 0.023(5) -0.018(4) 0.005(4)
C37 0.100(6) 0.119(6) 0.046(4) 0.014(4) -0.009(4) 0.028(5)
C38 0.103(5) 0.075(4) 0.033(3) 0.003(3) 0.018(3) 0.015(4)
C39 0.055(3) 0.056(3) 0.043(3) -0.002(3) 0.009(3) 0.016(3)
C40 0.14(2) 0.095(14) 0.10(2) -0.018(15) 0.06(2) -0.027(13)
C40' 0.14(7) 0.10(4) 0.10(7) -0.01(4) 0.05(7) -0.02(4)

loop_
_atom_type_symbol
_atom_type_description
_atom_type_scat_dispersion_real
_atom_type_scat_dispersion_imag
_atom_type_scat_source
C C 0.0033 0.0016 'International Tables Vol C Tables 4.2.6.8 and 6.1.1.4'
H H 0.0000 0.0000 'International Tables Vol C Tables 4.2.6.8 and 6.1.1.4'
N N 0.0061 0.0033 'International Tables Vol C Tables 4.2.6.8 and 6.1.1.4'
O O 0.0106 0.0060 'International Tables Vol C Tables 4.2.6.8 and 6.1.1.4'
F F 0.0171 0.0103 'International Tables Vol C Tables 4.2.6.8 and 6.1.1.4'
P P 0.1023 0.0942 'International Tables Vol C Tables 4.2.6.8 and 6.1.1.4'
S S 0.1246 0.1234 'International Tables Vol C Tables 4.2.6.8 and 6.1.1.4'
Cu Cu 0.3201 1.2651 'International Tables Vol C Tables 4.2.6.8 and 6.1.1.4'

loop_
_geom_angle_atom_site_label_1
_geom_angle_atom_site_label_2
_geom_angle_atom_site_label_3
_geom_angle
_geom_angle_site_symmetry_1
_geom_angle_site_symmetry_3
N1 Cu1 N2 79.25(14) . .
N1 Cu1 P2 119.71(11) . .
N2 Cu1 P2 106.94(10) . .
N1 Cu1 P1 102.44(11) . .
N2 Cu1 P1 97.22(11) . .
P2 Cu1 P1 134.20(5) . .
C22 P1 C16 103.5(2) . .
C22 P1 C15 106.6(2) . .
C16 P1 C15 101.1(2) . .
C22 P1 Cu1 113.78(17) . .
C16 P1 Cu1 106.20(16) . .
C15 P1 Cu1 123.26(16) . .
C34 P2 C28 103.2(2) . .
C34 P2 C15 102.5(2) . 5_666
C28 P2 C15 101.8(2) . 5_666
C34 P2 Cu1 116.37(17) . .
C28 P2 Cu1 106.98(15) . .
C15 P2 Cu1 123.51(15) 5_666 .
O1 S1 O2 115(5) . .
O1 S1 O3 123(6) . .
O2 S1 O3 109(3) . .
O1 S1 C40 102(7) . .
O2 S1 C40 102.1(18) . .
O3 S1 C40 101(3) . .
O2' S1' O1' 114(9) . .
O2' S1' O3' 128(4) . .
O1' S1' O3' 102(10) . .
O2' S1' C40' 105(6) . .
O1' S1' C40' 103(10) . .
O3' S1' C40' 102(7) . .
C1 N1 C5 117.0(4) . .
C1 N1 Cu1 128.5(3) . .
C5 N1 Cu1 114.1(3) . .
C10 N2 C6 116.9(4) . .
C10 N2 Cu1 130.0(3) . .
C6 N2 Cu1 112.7(3) . .
C13 N3 C11 115.4(5) . .
C14 N4 C12 115.4(5) . .
N1 C1 C2 123.7(5) . .
N1 C1 H1 118.2 . .
C2 C1 H1 118.2 . .
C3 C2 C1 119.8(5) . .
C3 C2 H2 120.1 . .
C1 C2 H2 120.1 . .
C2 C3 C4 118.3(5) . .
C2 C3 H3 120.8 . .
C4 C3 H3 120.8 . .
C5 C4 C3 118.4(4) . .
C5 C4 C11 119.1(4) . .
C3 C4 C11 122.4(4) . .
N1 C5 C4 122.7(4) . .
N1 C5 C6 116.6(4) . .
C4 C5 C6 120.7(4) . .
N2 C6 C7 122.4(4) . .
N2 C6 C5 117.1(4) . .
C7 C6 C5 120.5(4) . .
C8 C7 C6 118.5(4) . .
C8 C7 C12 122.9(4) . .
C6 C7 C12 118.6(4) . .
C9 C8 C7 118.7(5) . .
C9 C8 H8 120.6 . .
C7 C8 H8 120.6 . .
C10 C9 C8 119.4(5) . .
C10 C9 H9 120.3 . .
C8 C9 H9 120.3 . .
N2 C10 C9 124.0(4) . .
N2 C10 H10 118.0 . .
C9 C10 H10 118.0 . .
N3 C11 C12 120.9(4) . .
N3 C11 C4 118.6(4) . .
C12 C11 C4 120.5(4) . .
N4 C12 C11 122.6(4) . .
N4 C12 C7 116.9(4) . .
C11 C12 C7 120.5(4) . .
N3 C13 C14 124.7(5) . .
N3 C13 H13 117.6 . .
C14 C13 H13 117.6 . .
N4 C14 C13 121.0(5) . .
N4 C14 H14 119.5 . .
C13 C14 H14 119.5 . .
P1 C15 P2 118.4(2) . 5_666
P1 C15 H15A 107.7 . .
P2 C15 H15A 107.7 5_666 .
P1 C15 H15B 107.7 . .
P2 C15 H15B 107.7 5_666 .
H15A C15 H15B 107.1 . .
C21 C16 C17 118.0(5) . .
C21 C16 P1 120.3(4) . .
C17 C16 P1 121.1(4) . .
C18 C17 C16 120.7(5) . .
C18 C17 H17 119.6 . .
C16 C17 H17 119.6 . .
C19 C18 C17 120.6(6) . .
C19 C18 H18 119.7 . .
C17 C18 H18 119.7 . .
C20 C19 C18 119.8(6) . .
C20 C19 H19 120.1 . .
C18 C19 H19 120.1 . .
C19 C20 C21 120.1(6) . .
C19 C20 H20 120.0 . .
C21 C20 H20 120.0 . .
C16 C21 C20 120.8(6) . .
C16 C21 H21 119.6 . .
C20 C21 H21 119.6 . .
C27 C22 C23 119.4(5) . .
C27 C22 P1 117.9(4) . .
C23 C22 P1 122.6(4) . .
C24 C23 C22 119.4(6) . .
C24 C23 H23 120.3 . .
C22 C23 H23 120.3 . .
C25 C24 C23 120.6(6) . .
C25 C24 H24 119.7 . .
C23 C24 H24 119.7 . .
C24 C25 C26 120.9(6) . .
C24 C25 H25 119.5 . .
C26 C25 H25 119.5 . .
C27 C26 C25 119.0(6) . .
C27 C26 H26 120.5 . .
C25 C26 H26 120.5 . .
C26 C27 C22 120.6(6) . .
C26 C27 H27 119.7 . .
C22 C27 H27 119.7 . .
C29 C28 C33 117.3(5) . .
C29 C28 P2 121.8(4) . .
C33 C28 P2 120.5(4) . .
C28 C29 C30 121.3(5) . .
C28 C29 H29 119.3 . .
C30 C29 H29 119.3 . .
C31 C30 C29 118.8(6) . .
C31 C30 H30 120.6 . .
C29 C30 H30 120.6 . .
C32 C31 C30 120.7(6) . .
C32 C31 H31 119.6 . .
C30 C31 H31 119.6 . .
C31 C32 C33 120.3(6) . .
C31 C32 H32 119.9 . .
C33 C32 H32 119.9 . .
C32 C33 C28 121.5(6) . .
C32 C33 H33 119.2 . .
C28 C33 H33 119.2 . .
C35 C34 C39 117.9(5) . .
C35 C34 P2 121.3(4) . .
C39 C34 P2 120.8(4) . .
C34 C35 C36 119.9(6) . .
C34 C35 H35 120.1 . .
C36 C35 H35 120.1 . .
C37 C36 C35 121.1(7) . .
C37 C36 H36 119.4 . .
C35 C36 H36 119.4 . .
C36 C37 C38 119.6(6) . .
C36 C37 H37 120.2 . .
C38 C37 H37 120.2 . .
C39 C38 C37 119.7(6) . .
C39 C38 H38 120.2 . .
C37 C38 H38 120.2 . .
C38 C39 C34 121.8(5) . .
C38 C39 H39 119.1 . .
C34 C39 H39 119.1 . .
F1 C40 F2 108(3) . .
F1 C40 F3 108(2) . .
F2 C40 F3 107(3) . .
F1 C40 S1 112(2) . .
F2 C40 S1 112(3) . .
F3 C40 S1 110(2) . .
F3' C40' F2' 105(9) . .
F3' C40' F1' 107(10) . .
F2' C40' F1' 104(10) . .
F3' C40' S1' 113(9) . .
F2' C40' S1' 114(9) . .
F1' C40' S1' 112(9) . .

loop_
_geom_bond_atom_site_label_1
_geom_bond_atom_site_label_2
_geom_bond_distance
_geom_bond_site_symmetry_2
Cu1 N1 2.088(4) .
Cu1 N2 2.112(4) .
Cu1 P2 2.2269(13) .
Cu1 P1 2.2655(13) .
P1 C22 1.818(5) .
P1 C16 1.832(5) .
P1 C15 1.835(4) .
P2 C34 1.820(5) .
P2 C28 1.829(5) .
P2 C15 1.838(4) 5_666
S1 O1 1.43(11) .
S1 O2 1.44(3) .
S1 O3 1.45(6) .
S1 C40 1.77(4) .
F1 C40 1.31(2) .
F2 C40 1.33(7) .
F3 C40 1.35(2) .
S1' O2' 1.44(5) .
S1' O1' 1.45(19) .
S1' O3' 1.46(11) .
S1' C40' 1.76(15) .
F1' C40' 1.35(18) .
F2' C40' 1.33(10) .
F3' C40' 1.33(13) .
N1 C1 1.313(5) .
N1 C5 1.361(5) .
N2 C10 1.331(5) .
N2 C6 1.367(5) .
N3 C13 1.312(6) .
N3 C11 1.350(5) .
N4 C14 1.340(6) .
N4 C12 1.352(5) .
C1 C2 1.383(7) .
C1 H1 0.9300 .
C2 C3 1.359(7) .
C2 H2 0.9300 .
C3 C4 1.392(6) .
C3 H3 0.9300 .
C4 C5 1.388(6) .
C4 C11 1.454(6) .
C5 C6 1.447(6) .
C6 C7 1.398(6) .
C7 C8 1.389(6) .
C7 C12 1.462(6) .
C8 C9 1.376(6) .
C8 H8 0.9300 .
C9 C10 1.371(6) .
C9 H9 0.9300 .
C10 H10 0.9300 .
C11 C12 1.386(6) .
C13 C14 1.369(8) .
C13 H13 0.9300 .
C14 H14 0.9300 .
C15 P2 1.838(4) 5_666
C15 H15A 0.9700 .
C15 H15B 0.9700 .
C16 C21 1.373(7) .
C16 C17 1.392(6) .
C17 C18 1.371(7) .
C17 H17 0.9300 .
C18 C19 1.371(9) .
C18 H18 0.9300 .
C19 C20 1.356(9) .
C19 H19 0.9300 .
C20 C21 1.398(7) .
C20 H20 0.9300 .
C21 H21 0.9300 .
C22 C27 1.385(6) .
C22 C23 1.387(7) .
C23 C24 1.375(8) .
C23 H23 0.9300 .
C24 C25 1.353(9) .
C24 H24 0.9300 .
C25 C26 1.380(9) .
C25 H25 0.9300 .
C26 C27 1.370(7) .
C26 H26 0.9300 .
C27 H27 0.9300 .
C28 C29 1.370(7) .
C28 C33 1.387(7) .
C29 C30 1.390(7) .
C29 H29 0.9300 .
C30 C31 1.367(8) .
C30 H30 0.9300 .
C31 C32 1.349(8) .
C31 H31 0.9300 .
C32 C33 1.355(7) .
C32 H32 0.9300 .
C33 H33 0.9300 .
C34 C35 1.372(7) .
C34 C39 1.377(6) .
C35 C36 1.383(8) .
C35 H35 0.9300 .
C36 C37 1.340(8) .
C36 H36 0.9300 .
C37 C38 1.374(8) .
C37 H37 0.9300 .
C38 C39 1.353(7) .
C38 H38 0.9300 .
C39 H39 0.9300 .

loop_
_geom_torsion_atom_site_label_1
_geom_torsion_atom_site_label_2
_geom_torsion_atom_site_label_3
_geom_torsion_atom_site_label_4
_geom_torsion
_geom_torsion_site_symmetry_1
_geom_torsion_site_symmetry_4
N1 Cu1 P1 C22 146.14(19) . .
N2 Cu1 P1 C22 65.61(18) . .
P2 Cu1 P1 C22 -56.58(17) . .
N1 Cu1 P1 C16 33.0(2) . .
N2 Cu1 P1 C16 -47.5(2) . .
P2 Cu1 P1 C16 -169.71(18) . .
N1 Cu1 P1 C15 -82.46(19) . .
N2 Cu1 P1 C15 -162.98(19) . .
P2 Cu1 P1 C15 74.82(17) . .
N1 Cu1 P2 C34 12.5(2) . .
N2 Cu1 P2 C34 99.6(2) . .
P1 Cu1 P2 C34 -141.74(18) . .
N1 Cu1 P2 C28 -102.1(2) . .
N2 Cu1 P2 C28 -15.0(2) . .
P1 Cu1 P2 C28 103.61(19) . .
N1 Cu1 P2 C15 140.6(2) . 5_666
N2 Cu1 P2 C15 -132.3(2) . 5_666
P1 Cu1 P2 C15 -13.6(2) . 5_666
N2 Cu1 N1 C1 176.3(4) . .
P2 Cu1 N1 C1 -80.2(4) . .
P1 Cu1 N1 C1 81.2(4) . .
N2 Cu1 N1 C5 4.1(3) . .
P2 Cu1 N1 C5 107.6(3) . .
P1 Cu1 N1 C5 -91.0(3) . .
N1 Cu1 N2 C10 -177.9(4) . .
P2 Cu1 N2 C10 64.1(4) . .
P1 Cu1 N2 C10 -76.5(4) . .
N1 Cu1 N2 C6 -5.0(3) . .
P2 Cu1 N2 C6 -123.0(3) . .
P1 Cu1 N2 C6 96.4(3) . .
C5 N1 C1 C2 -1.2(7) . .
Cu1 N1 C1 C2 -173.2(4) . .
N1 C1 C2 C3 -0.1(9) . .
C1 C2 C3 C4 1.5(8) . .
C2 C3 C4 C5 -1.6(8) . .
C2 C3 C4 C11 178.9(5) . .
C1 N1 C5 C4 1.1(6) . .
Cu1 N1 C5 C4 174.2(4) . .
C1 N1 C5 C6 -175.8(4) . .
Cu1 N1 C5 C6 -2.7(5) . .
C3 C4 C5 N1 0.3(7) . .
C11 C4 C5 N1 179.8(4) . .
C3 C4 C5 C6 177.1(4) . .
C11 C4 C5 C6 -3.4(7) . .
C10 N2 C6 C7 -0.2(6) . .
Cu1 N2 C6 C7 -174.1(3) . .
C10 N2 C6 C5 179.1(4) . .
Cu1 N2 C6 C5 5.2(5) . .
N1 C5 C6 N2 -1.7(6) . .
C4 C5 C6 N2 -178.7(4) . .
N1 C5 C6 C7 177.5(4) . .
C4 C5 C6 C7 0.6(7) . .
N2 C6 C7 C8 0.0(7) . .
C5 C6 C7 C8 -179.2(4) . .
N2 C6 C7 C12 -178.5(4) . .
C5 C6 C7 C12 2.2(7) . .
C6 C7 C8 C9 1.4(7) . .
C12 C7 C8 C9 179.8(5) . .
C7 C8 C9 C10 -2.6(8) . .
C6 N2 C10 C9 -1.1(7) . .
Cu1 N2 C10 C9 171.5(4) . .
C8 C9 C10 N2 2.6(8) . .
C13 N3 C11 C12 0.9(7) . .
C13 N3 C11 C4 180.0(4) . .
C5 C4 C11 N3 -175.6(4) . .
C3 C4 C11 N3 3.9(7) . .
C5 C4 C11 C12 3.4(7) . .
C3 C4 C11 C12 -177.1(5) . .
C14 N4 C12 C11 0.7(7) . .
C14 N4 C12 C7 -179.2(4) . .
N3 C11 C12 N4 -1.5(7) . .
C4 C11 C12 N4 179.5(4) . .
N3 C11 C12 C7 178.4(4) . .
C4 C11 C12 C7 -0.6(7) . .
C8 C7 C12 N4 -0.8(7) . .
C6 C7 C12 N4 177.7(4) . .
C8 C7 C12 C11 179.3(5) . .
C6 C7 C12 C11 -2.2(7) . .
C11 N3 C13 C14 0.3(8) . .
C12 N4 C14 C13 0.6(8) . .
N3 C13 C14 N4 -1.1(9) . .
C22 P1 C15 P2 49.4(3) . 5_666
C16 P1 C15 P2 157.1(3) . 5_666
Cu1 P1 C15 P2 -84.9(3) . 5_666
C22 P1 C16 C21 153.1(4) . .
C15 P1 C16 C21 42.9(5) . .
Cu1 P1 C16 C21 -86.8(4) . .
C22 P1 C16 C17 -35.9(5) . .
C15 P1 C16 C17 -146.1(4) . .
Cu1 P1 C16 C17 84.2(4) . .
C21 C16 C17 C18 -2.9(8) . .
P1 C16 C17 C18 -174.1(5) . .
C16 C17 C18 C19 2.5(10) . .
C17 C18 C19 C20 -1.3(12) . .
C18 C19 C20 C21 0.5(12) . .
C17 C16 C21 C20 2.0(9) . .
P1 C16 C21 C20 173.3(5) . .
C19 C20 C21 C16 -0.9(11) . .
C16 P1 C22 C27 138.3(4) . .
C15 P1 C22 C27 -115.6(4) . .
Cu1 P1 C22 C27 23.6(4) . .
C16 P1 C22 C23 -39.0(5) . .
C15 P1 C22 C23 67.1(5) . .
Cu1 P1 C22 C23 -153.8(4) . .
C27 C22 C23 C24 -1.2(8) . .
P1 C22 C23 C24 176.1(4) . .
C22 C23 C24 C25 0.8(9) . .
C23 C24 C25 C26 -0.7(10) . .
C24 C25 C26 C27 1.1(11) . .
C25 C26 C27 C22 -1.5(9) . .
C23 C22 C27 C26 1.6(8) . .
P1 C22 C27 C26 -175.8(4) . .
C34 P2 C28 C29 142.9(4) . .
C15 P2 C28 C29 36.9(5) 5_666 .
Cu1 P2 C28 C29 -93.9(4) . .
C34 P2 C28 C33 -44.6(5) . .
C15 P2 C28 C33 -150.5(4) 5_666 .
Cu1 P2 C28 C33 78.7(4) . .
C33 C28 C29 C30 1.3(8) . .
P2 C28 C29 C30 174.1(4) . .
C28 C29 C30 C31 1.2(9) . .
C29 C30 C31 C32 -2.2(11) . .
C30 C31 C32 C33 0.6(11) . .
C31 C32 C33 C28 2.0(10) . .
C29 C28 C33 C32 -2.9(8) . .
P2 C28 C33 C32 -175.8(5) . .
C28 P2 C34 C35 -40.5(5) . .
C15 P2 C34 C35 64.9(5) 5_666 .
Cu1 P2 C34 C35 -157.3(4) . .
C28 P2 C34 C39 138.5(4) . .
C15 P2 C34 C39 -116.1(4) 5_666 .
Cu1 P2 C34 C39 21.7(5) . .
C39 C34 C35 C36 2.0(9) . .
P2 C34 C35 C36 -179.0(5) . .
C34 C35 C36 C37 -0.5(11) . .
C35 C36 C37 C38 -0.4(11) . .
C36 C37 C38 C39 -0.2(10) . .
C37 C38 C39 C34 1.8(8) . .
C35 C34 C39 C38 -2.7(8) . .
P2 C34 C39 C38 178.3(4) . .
O1 S1 C40 F1 -59(6) . .
O2 S1 C40 F1 60(2) . .
O3 S1 C40 F1 173(2) . .
O1 S1 C40 F2 63(6) . .
O2 S1 C40 F2 -178(3) . .
O3 S1 C40 F2 -65(4) . .
O1 S1 C40 F3 -178(5) . .
O2 S1 C40 F3 -59(2) . .
O3 S1 C40 F3 54(3) . .
O2' S1' C40' F3' 64(9) . .
O1' S1' C40' F3' -56(13) . .
O3' S1' C40' F3' -161(8) . .
O2' S1' C40' F2' -56(11) . .
O1' S1' C40' F2' -176(13) . .
O3' S1' C40' F2' 79(11) . .
O2' S1' C40' F1' -174(5) . .
O1' S1' C40' F1' 66(12) . .
O3' S1' C40' F1' -40(7) . .

loop_
_platon_squeeze_void_nr
_platon_squeeze_void_average_x
_platon_squeeze_void_average_y
_platon_squeeze_void_average_z
_platon_squeeze_void_volume
_platon_squeeze_void_count_electrons
1 0.000 0.500 0.000 45.1 -1.8
2 0.000 0.290 0.250 251.4 9.9
3 0.000 0.500 0.500 45.0 -1.6
4 0.000 0.710 0.750 251.4 10.4
5 0.500 0.790 0.250 251.4 9.9
6 0.500 0.210 0.750 251.4 10.4
7 0.500 1.000 0.000 45.0 -1.8
8 0.500 0.000 0.500 45.0 -1.6
